data_4118248
loop_
_publ_author_name
'Philipp C. Roosen'
'Venkata A. Kallepalli'
'Buddhadeb Chattopadhyay'
'Daniel A. Singleton'
'Robert E. Maleczka'
'Milton R. Smith'

_publ_section_title
;
 Outer-Sphere Direction in Iridium C-H Borylation
;
_journal_name_full 'Journal of the American Chemical Society'
_journal_page_first 11350
_journal_page_last 11353
_journal_paper_doi 10.1021/ja303443m
_journal_volume 134
_journal_year 2012
_chemical_formula_moiety 'C18 H25 B F3 N O4'
_chemical_formula_sum 'C18 H25 B F3 N O4'
_chemical_formula_weight 387.20
_space_group_IT_number 61
_symmetry_cell_setting orthorhombic
_symmetry_Int_Tables_number 61
_symmetry_space_group_name_Hall '-P 2ac 2ab'
_symmetry_space_group_name_H-M 'P b c a'
_atom_sites_solution_hydrogens geom
_atom_sites_solution_primary direct
_atom_sites_solution_secondary difmap
_audit_creation_method SHELXL-97
_cell_angle_alpha 90.00
_cell_angle_beta 90.00
_cell_angle_gamma 90.00
_cell_formula_units_Z 8
_cell_length_a 10.6990(11)
_cell_length_b 18.0954(19)
_cell_length_c 20.924(2)
_cell_measurement_reflns_used 9985
_cell_measurement_temperature 100(2)
_cell_measurement_theta_max 27.47
_cell_measurement_theta_min 2.41
_cell_volume 4050.9(7)
_computing_cell_refinement 'APEX2 (BRUKER, V2008.5-0, 2006)'
_computing_data_collection 'COSMO (BRUKER, V1.58, 2006)'
_computing_data_reduction 'SAINT (BRUKER, V7.34A, 2006)'
_computing_molecular_graphics 'SHELXTL (Sheldrick, Acta Cryst. A64 2008, 112-122)'
_computing_publication_material 'SHELXTL (Sheldrick, Acta Cryst. A64 2008, 112-122)'
_computing_structure_refinement 'SHELXL (Sheldrick, Acta Cryst. A64 2008, 112-122)'
_computing_structure_solution 'SHELXS (Sheldrick, Acta Cryst. A64 2008, 112-122)'
_diffrn_ambient_temperature 100(2)
_diffrn_detector_area_resol_mean 836.6
_diffrn_measured_fraction_theta_full 1.000
_diffrn_measured_fraction_theta_max 1.000
_diffrn_measurement_device_type 'Bruker APEX-II CCD'
_diffrn_measurement_method '\w,and/f 0.5 deg'
_diffrn_radiation_monochromator graphite
_diffrn_radiation_probe x-ray
_diffrn_radiation_type MoK\a
_diffrn_radiation_wavelength 0.71073
_diffrn_reflns_av_R_equivalents 0.0497
_diffrn_reflns_av_sigmaI/netI 0.0331
_diffrn_reflns_limit_h_max 11
_diffrn_reflns_limit_h_min -13
_diffrn_reflns_limit_k_max 22
_diffrn_reflns_limit_k_min -23
_diffrn_reflns_limit_l_max 26
_diffrn_reflns_limit_l_min -27
_diffrn_reflns_number 32048
_diffrn_reflns_theta_full 25.00
_diffrn_reflns_theta_max 27.49
_diffrn_reflns_theta_min 1.95
_diffrn_source 'fine-focus sealed tube'
_exptl_absorpt_coefficient_mu 0.105
_exptl_absorpt_correction_T_max 0.9838
_exptl_absorpt_correction_T_min 0.9695
_exptl_absorpt_correction_type multi-scan
_exptl_absorpt_process_details SADABS
_exptl_crystal_colour colourless
_exptl_crystal_density_diffrn 1.270
_exptl_crystal_description block
_exptl_crystal_F_000 1632
_exptl_crystal_size_max 0.30
_exptl_crystal_size_mid 0.29
_exptl_crystal_size_min 0.16
_refine_diff_density_max 0.349
_refine_diff_density_min -0.323
_refine_diff_density_rms 0.054
_refine_ls_extinction_method none
_refine_ls_goodness_of_fit_ref 1.037
_refine_ls_hydrogen_treatment constr
_refine_ls_matrix_type full
_refine_ls_number_parameters 251
_refine_ls_number_reflns 4646
_refine_ls_number_restraints 0
_refine_ls_restrained_S_all 1.037
_refine_ls_R_factor_all 0.0659
_refine_ls_R_factor_gt 0.0424
_refine_ls_shift/su_max 0.001
_refine_ls_shift/su_mean 0.000
_refine_ls_structure_factor_coef Fsqd
_refine_ls_weighting_details 'calc w=1/[\s^2^(Fo^2^)+(0.0408P)^2^+1.4773P] where P=(Fo^2^+2Fc^2^)/3'
_refine_ls_weighting_scheme calc
_refine_ls_wR_factor_gt 0.0942
_refine_ls_wR_factor_ref 0.1051
_reflns_number_gt 3371
_reflns_number_total 4646
_reflns_threshold_expression >2sigma(I)
_cod_data_source_file ja303443m_si_004.cif
_cod_data_source_block mrs409
_cod_original_sg_symbol_Hall '-P 2ac 2ab '
_cod_database_code 4118248
_contact_crystallographer_name 'Richard Staples'
_contact_crystallographer_email xraystaples@chemistry.msu.com

loop_
_symmetry_equiv_pos_as_xyz
'x, y, z'
'x+1/2, -y+1/2, -z'
'-x, y+1/2, -z+1/2'
'-x+1/2, -y, z+1/2'
'-x, -y, -z'
'-x-1/2, y-1/2, z'
'x, -y-1/2, z-1/2'
'x-1/2, y, -z-1/2'

loop_
_atom_site_label
_atom_site_type_symbol
_atom_site_fract_x
_atom_site_fract_y
_atom_site_fract_z
_atom_site_U_iso_or_equiv
_atom_site_adp_type
_atom_site_occupancy
_atom_site_symmetry_multiplicity
_atom_site_calc_flag
_atom_site_refinement_flags
F1 F 0.34928(10) 0.13811(6) 0.22252(5) 0.0460(3) Uani 1 1 d .
F2 F 0.51797(11) 0.07544(6) 0.21905(4) 0.0456(3) Uani 1 1 d .
F3 F 0.52672(11) 0.19153(6) 0.23517(5) 0.0514(3) Uani 1 1 d .
O1 O 0.69983(9) 0.11226(6) 0.52366(4) 0.0213(2) Uani 1 1 d .
O2 O 0.78237(9) 0.16388(5) 0.43324(5) 0.0223(2) Uani 1 1 d .
O3 O 0.38780(9) 0.09521(6) 0.61822(5) 0.0249(2) Uani 1 1 d .
O4 O 0.23480(10) 0.08888(6) 0.54266(5) 0.0306(3) Uani 1 1 d .
B1 B 0.68145(15) 0.13139(9) 0.46088(8) 0.0191(3) Uani 1 1 d .
N1 N 0.44415(11) 0.08291(6) 0.51834(5) 0.0203(3) Uani 1 1 d .
H1 H 0.5161 0.0716 0.5362 0.024 Uiso 1 1 calc R
C1 C 0.55776(13) 0.11669(7) 0.42361(7) 0.0189(3) Uani 1 1 d .
C2 C 0.55901(14) 0.12905(7) 0.35764(7) 0.0205(3) Uani 1 1 d .
H2 H 0.6341 0.1452 0.3378 0.025 Uiso 1 1 calc R
C3 C 0.45318(14) 0.11823(8) 0.32049(7) 0.0225(3) Uani 1 1 d .
C4 C 0.34403(14) 0.09339(8) 0.34899(7) 0.0247(3) Uani 1 1 d .
H4 H 0.2718 0.0850 0.3236 0.030 Uiso 1 1 calc R
C5 C 0.33937(14) 0.08067(8) 0.41411(7) 0.0235(3) Uani 1 1 d .
H5 H 0.2641 0.0636 0.4332 0.028 Uiso 1 1 calc R
C6 C 0.44499(13) 0.09280(7) 0.45181(7) 0.0190(3) Uani 1 1 d .
C7 C 0.34347(14) 0.08889(8) 0.55847(7) 0.0213(3) Uani 1 1 d .
C8 C 0.30362(15) 0.10900(8) 0.67295(7) 0.0257(3) Uani 1 1 d .
C9 C 0.39602(18) 0.11841(11) 0.72717(8) 0.0411(5) Uani 1 1 d .
H9A H 0.4420 0.0722 0.7335 0.062 Uiso 1 1 calc R
H9B H 0.3510 0.1311 0.7664 0.062 Uiso 1 1 calc R
H9C H 0.4549 0.1581 0.7166 0.062 Uiso 1 1 calc R
C10 C 0.22973(16) 0.17960(9) 0.66247(8) 0.0329(4) Uani 1 1 d .
H10A H 0.2871 0.2199 0.6516 0.049 Uiso 1 1 calc R
H10B H 0.1841 0.1921 0.7016 0.049 Uiso 1 1 calc R
H10C H 0.1702 0.1723 0.6274 0.049 Uiso 1 1 calc R
C11 C 0.22083(16) 0.04213(9) 0.68349(8) 0.0342(4) Uani 1 1 d .
H11A H 0.1611 0.0379 0.6482 0.051 Uiso 1 1 calc R
H11B H 0.1752 0.0477 0.7238 0.051 Uiso 1 1 calc R
H11C H 0.2726 -0.0025 0.6853 0.051 Uiso 1 1 calc R
C12 C 0.46062(15) 0.13121(9) 0.25029(8) 0.0285(4) Uani 1 1 d .
C13 C 0.82155(13) 0.14289(8) 0.54286(7) 0.0218(3) Uani 1 1 d .
C14 C 0.88780(13) 0.15328(8) 0.47697(7) 0.0207(3) Uani 1 1 d .
C15 C 0.88364(14) 0.08813(9) 0.58736(7) 0.0262(3) Uani 1 1 d .
H15A H 0.8337 0.0832 0.6264 0.039 Uiso 1 1 calc R
H15B H 0.9675 0.1057 0.5983 0.039 Uiso 1 1 calc R
H15C H 0.8898 0.0400 0.5662 0.039 Uiso 1 1 calc R
C16 C 0.79462(16) 0.21528(9) 0.57754(8) 0.0347(4) Uani 1 1 d .
H16A H 0.7563 0.2504 0.5478 0.052 Uiso 1 1 calc R
H16B H 0.8729 0.2360 0.5940 0.052 Uiso 1 1 calc R
H16C H 0.7373 0.2060 0.6132 0.052 Uiso 1 1 calc R
C17 C 0.97246(15) 0.22031(9) 0.47247(8) 0.0332(4) Uani 1 1 d .
H17A H 1.0072 0.2237 0.4292 0.050 Uiso 1 1 calc R
H17B H 1.0407 0.2155 0.5034 0.050 Uiso 1 1 calc R
H17C H 0.9242 0.2650 0.4818 0.050 Uiso 1 1 calc R
C18 C 0.95642(14) 0.08491(8) 0.45418(7) 0.0233(3) Uani 1 1 d .
H18A H 0.9012 0.0419 0.4577 0.035 Uiso 1 1 calc R
H18B H 1.0309 0.0771 0.4806 0.035 Uiso 1 1 calc R
H18C H 0.9815 0.0915 0.4095 0.035 Uiso 1 1 calc R

loop_
_atom_site_aniso_label
_atom_site_aniso_U_11
_atom_site_aniso_U_22
_atom_site_aniso_U_33
_atom_site_aniso_U_23
_atom_site_aniso_U_13
_atom_site_aniso_U_12
F1 0.0365(6) 0.0712(8) 0.0303(5) 0.0089(5) -0.0143(4) 0.0015(5)
F2 0.0592(7) 0.0536(6) 0.0240(5) -0.0035(4) 0.0033(5) 0.0103(6)
F3 0.0738(8) 0.0494(6) 0.0310(6) 0.0134(5) -0.0120(5) -0.0303(6)
O1 0.0159(5) 0.0279(5) 0.0202(5) -0.0012(4) -0.0022(4) -0.0012(4)
O2 0.0174(5) 0.0234(5) 0.0261(5) 0.0052(4) -0.0046(4) -0.0014(4)
O3 0.0203(5) 0.0349(6) 0.0195(5) 0.0007(4) 0.0008(4) -0.0012(4)
O4 0.0182(6) 0.0465(7) 0.0270(6) -0.0025(5) -0.0001(5) -0.0037(5)
B1 0.0192(8) 0.0160(7) 0.0220(8) -0.0011(6) -0.0004(6) 0.0031(6)
N1 0.0155(6) 0.0238(6) 0.0218(6) 0.0012(5) -0.0016(5) 0.0014(5)
C1 0.0190(7) 0.0153(6) 0.0223(7) -0.0017(5) -0.0012(6) 0.0015(6)
C2 0.0189(7) 0.0181(7) 0.0244(8) -0.0009(6) -0.0010(6) 0.0016(6)
C3 0.0257(8) 0.0197(7) 0.0221(8) -0.0008(6) -0.0035(6) 0.0013(6)
C4 0.0219(8) 0.0261(8) 0.0263(8) -0.0045(6) -0.0065(6) -0.0011(6)
C5 0.0195(8) 0.0246(7) 0.0262(8) -0.0029(6) -0.0003(6) -0.0043(6)
C6 0.0205(7) 0.0160(7) 0.0204(7) -0.0024(5) -0.0001(6) 0.0008(6)
C7 0.0211(8) 0.0195(7) 0.0234(8) -0.0003(6) -0.0006(6) -0.0025(6)
C8 0.0269(8) 0.0299(8) 0.0203(8) 0.0022(6) 0.0057(6) -0.0001(7)
C9 0.0411(11) 0.0600(12) 0.0221(9) 0.0017(8) -0.0009(8) -0.0022(9)
C10 0.0413(10) 0.0283(8) 0.0290(8) 0.0006(7) 0.0063(7) 0.0027(7)
C11 0.0338(10) 0.0298(9) 0.0391(9) 0.0066(7) 0.0106(8) -0.0001(7)
C12 0.0277(9) 0.0303(8) 0.0276(8) 0.0020(7) -0.0066(7) -0.0040(7)
C13 0.0164(7) 0.0239(7) 0.0251(8) -0.0047(6) -0.0033(6) -0.0003(6)
C14 0.0163(7) 0.0210(7) 0.0249(7) 0.0023(6) -0.0047(6) -0.0009(6)
C15 0.0229(8) 0.0339(9) 0.0219(8) -0.0006(6) -0.0037(6) 0.0015(7)
C16 0.0278(9) 0.0349(9) 0.0415(10) -0.0150(8) -0.0079(7) 0.0068(7)
C17 0.0270(9) 0.0265(8) 0.0461(10) 0.0056(7) -0.0075(7) -0.0079(7)
C18 0.0193(8) 0.0283(8) 0.0224(7) 0.0003(6) 0.0001(6) 0.0025(6)

loop_
_atom_type_symbol
_atom_type_description
_atom_type_scat_dispersion_real
_atom_type_scat_dispersion_imag
_atom_type_scat_source
C C 0.0033 0.0016 'International Tables Vol C Tables 4.2.6.8 and 6.1.1.4'
H H 0.0000 0.0000 'International Tables Vol C Tables 4.2.6.8 and 6.1.1.4'
N N 0.0061 0.0033 'International Tables Vol C Tables 4.2.6.8 and 6.1.1.4'
O O 0.0106 0.0060 'International Tables Vol C Tables 4.2.6.8 and 6.1.1.4'
B B 0.0013 0.0007 'International Tables Vol C Tables 4.2.6.8 and 6.1.1.4'
F F 0.0171 0.0103 'International Tables Vol C Tables 4.2.6.8 and 6.1.1.4'

loop_
_geom_angle_atom_site_label_1
_geom_angle_atom_site_label_2
_geom_angle_atom_site_label_3
_geom_angle
B1 O1 C13 107.03(11)
B1 O2 C14 106.81(11)
C7 O3 C8 121.38(11)
O2 B1 O1 113.75(13)
O2 B1 C1 122.37(13)
O1 B1 C1 123.87(13)
C7 N1 C6 127.07(12)
C7 N1 H1 116.5
C6 N1 H1 116.5
C2 C1 C6 118.04(13)
C2 C1 B1 117.28(13)
C6 C1 B1 124.67(13)
C3 C2 C1 121.51(14)
C3 C2 H2 119.2
C1 C2 H2 119.2
C4 C3 C2 119.49(13)
C4 C3 C12 121.37(13)
C2 C3 C12 119.12(14)
C5 C4 C3 120.56(14)
C5 C4 H4 119.7
C3 C4 H4 119.7
C4 C5 C6 120.11(14)
C4 C5 H5 119.9
C6 C5 H5 119.9
C5 C6 N1 122.38(13)
C5 C6 C1 120.27(13)
N1 C6 C1 117.35(12)
O4 C7 O3 126.50(13)
O4 C7 N1 126.05(13)
O3 C7 N1 107.45(12)
O3 C8 C9 101.63(12)
O3 C8 C11 109.51(12)
C9 C8 C11 111.23(14)
O3 C8 C10 110.33(12)
C9 C8 C10 110.70(14)
C11 C8 C10 112.86(14)
C8 C9 H9A 109.5
C8 C9 H9B 109.5
H9A C9 H9B 109.5
C8 C9 H9C 109.5
H9A C9 H9C 109.5
H9B C9 H9C 109.5
C8 C10 H10A 109.5
C8 C10 H10B 109.5
H10A C10 H10B 109.5
C8 C10 H10C 109.5
H10A C10 H10C 109.5
H10B C10 H10C 109.5
C8 C11 H11A 109.5
C8 C11 H11B 109.5
H11A C11 H11B 109.5
C8 C11 H11C 109.5
H11A C11 H11C 109.5
H11B C11 H11C 109.5
F1 C12 F3 107.05(13)
F1 C12 F2 105.40(13)
F3 C12 F2 104.78(14)
F1 C12 C3 113.41(13)
F3 C12 C3 112.95(13)
F2 C12 C3 112.57(13)
O1 C13 C15 108.04(12)
O1 C13 C16 106.63(11)
C15 C13 C16 110.65(13)
O1 C13 C14 101.89(10)
C15 C13 C14 115.02(12)
C16 C13 C14 113.73(13)
O2 C14 C18 106.46(11)
O2 C14 C17 108.44(11)
C18 C14 C17 110.12(12)
O2 C14 C13 102.58(11)
C18 C14 C13 113.54(11)
C17 C14 C13 114.97(12)
C13 C15 H15A 109.5
C13 C15 H15B 109.5
H15A C15 H15B 109.5
C13 C15 H15C 109.5
H15A C15 H15C 109.5
H15B C15 H15C 109.5
C13 C16 H16A 109.5
C13 C16 H16B 109.5
H16A C16 H16B 109.5
C13 C16 H16C 109.5
H16A C16 H16C 109.5
H16B C16 H16C 109.5
C14 C17 H17A 109.5
C14 C17 H17B 109.5
H17A C17 H17B 109.5
C14 C17 H17C 109.5
H17A C17 H17C 109.5
H17B C17 H17C 109.5
C14 C18 H18A 109.5
C14 C18 H18B 109.5
H18A C18 H18B 109.5
C14 C18 H18C 109.5
H18A C18 H18C 109.5
H18B C18 H18C 109.5

loop_
_geom_bond_atom_site_label_1
_geom_bond_atom_site_label_2
_geom_bond_distance
F1 C12 1.3312(18)
F2 C12 1.3499(19)
F3 C12 1.3385(18)
O1 B1 1.3726(19)
O1 C13 1.4713(17)
O2 B1 1.3587(19)
O2 C14 1.4650(17)
O3 C7 1.3419(17)
O3 C8 1.4781(18)
O4 C7 1.2088(18)
B1 C1 1.559(2)
N1 C7 1.3701(18)
N1 C6 1.4035(18)
N1 H1 0.8800
C1 C2 1.398(2)
C1 C6 1.411(2)
C2 C3 1.387(2)
C2 H2 0.9500
C3 C4 1.386(2)
C3 C12 1.490(2)
C4 C5 1.383(2)
C4 H4 0.9500
C5 C6 1.396(2)
C5 H5 0.9500
C8 C9 1.514(2)
C8 C11 1.516(2)
C8 C10 1.518(2)
C9 H9A 0.9800
C9 H9B 0.9800
C9 H9C 0.9800
C10 H10A 0.9800
C10 H10B 0.9800
C10 H10C 0.9800
C11 H11A 0.9800
C11 H11B 0.9800
C11 H11C 0.9800
C13 C15 1.513(2)
C13 C16 1.525(2)
C13 C14 1.562(2)
C14 C18 1.516(2)
C14 C17 1.517(2)
C15 H15A 0.9800
C15 H15B 0.9800
C15 H15C 0.9800
C16 H16A 0.9800
C16 H16B 0.9800
C16 H16C 0.9800
C17 H17A 0.9800
C17 H17B 0.9800
C17 H17C 0.9800
C18 H18A 0.9800
C18 H18B 0.9800
C18 H18C 0.9800

loop_
_geom_hbond_atom_site_label_D
_geom_hbond_atom_site_label_H
_geom_hbond_atom_site_label_A
_geom_hbond_distance_DH
_geom_hbond_distance_HA
_geom_hbond_distance_DA
_geom_hbond_angle_DHA
N1 H1 O1 0.88 2.11 2.7887(15) 132.8

loop_
_geom_torsion_atom_site_label_1
_geom_torsion_atom_site_label_2
_geom_torsion_atom_site_label_3
_geom_torsion_atom_site_label_4
_geom_torsion
C14 O2 B1 O1 11.84(16)
C14 O2 B1 C1 -167.34(12)
C13 O1 B1 O2 7.20(16)
C13 O1 B1 C1 -173.63(12)
O2 B1 C1 C2 8.4(2)
O1 B1 C1 C2 -170.66(13)
O2 B1 C1 C6 -170.76(13)
O1 B1 C1 C6 10.1(2)
C6 C1 C2 C3 -0.1(2)
B1 C1 C2 C3 -179.34(13)
C1 C2 C3 C4 -1.1(2)
C1 C2 C3 C12 -179.10(13)
C2 C3 C4 C5 1.2(2)
C12 C3 C4 C5 179.09(14)
C3 C4 C5 C6 0.0(2)
C4 C5 C6 N1 178.01(13)
C4 C5 C6 C1 -1.2(2)
C7 N1 C6 C5 -27.0(2)
C7 N1 C6 C1 152.30(13)
C2 C1 C6 C5 1.3(2)
B1 C1 C6 C5 -179.53(13)
C2 C1 C6 N1 -178.02(12)
B1 C1 C6 N1 1.2(2)
C8 O3 C7 O4 -4.8(2)
C8 O3 C7 N1 174.81(11)
C6 N1 C7 O4 16.0(2)
C6 N1 C7 O3 -163.57(12)
C7 O3 C8 C9 -175.16(13)
C7 O3 C8 C11 67.12(16)
C7 O3 C8 C10 -57.70(17)
C4 C3 C12 F1 18.7(2)
C2 C3 C12 F1 -163.41(13)
C4 C3 C12 F3 140.68(15)
C2 C3 C12 F3 -41.40(19)
C4 C3 C12 F2 -100.89(17)
C2 C3 C12 F2 77.03(17)
B1 O1 C13 C15 -143.01(12)
B1 O1 C13 C16 98.02(14)
B1 O1 C13 C14 -21.47(13)
B1 O2 C14 C18 95.23(13)
B1 O2 C14 C17 -146.30(13)
B1 O2 C14 C13 -24.28(14)
O1 C13 C14 O2 27.44(12)
C15 C13 C14 O2 144.03(12)
C16 C13 C14 O2 -86.90(13)
O1 C13 C14 C18 -87.00(13)
C15 C13 C14 C18 29.59(17)
C16 C13 C14 C18 158.66(12)
O1 C13 C14 C17 144.93(12)
C15 C13 C14 C17 -98.49(15)
C16 C13 C14 C17 30.59(17)

loop_
_cod_related_entry_id
_cod_related_entry_database
_cod_related_entry_code
1 ChemSpider 30660647
